data_1506725
loop_
_publ_author_name
'Dimopoulos, Paschalis'
'George, Jonathan'
'Tocher, Derek A.'
'Manaviazar, Soraya'
'Hale, Karl J.'

_publ_section_title
;
 Mechanistic studies on the O-directed free-radical hydrostannation of
 disubstituted acetylenes with Ph3SnH and Et3B and on the iodination of
 allylically oxygenated alpha-triphenylstannylalkenes.
;
_journal_issue 24
_journal_name_full 'Organic letters'
_journal_page_first 5377
_journal_page_last 5380
_journal_paper_doi 10.1021/ol051937d
_journal_volume 7
_journal_year 2005
_chemical_formula_sum 'C23 H24 O2 Sn'
_chemical_formula_weight 451.11
_chemical_name_systematic
;
 ?
;
_space_group_IT_number 5
_symmetry_cell_setting monoclinic
_symmetry_space_group_name_Hall 'C 2y'
_symmetry_space_group_name_H-M 'C 1 2 1'
_atom_sites_solution_hydrogens geom
_atom_sites_solution_primary direct
_atom_sites_solution_secondary difmap
_audit_creation_method SHELXL-97
_cell_angle_alpha 90.00
_cell_angle_beta 133.184(2)
_cell_angle_gamma 90.00
_cell_formula_units_Z 16
_cell_length_a 36.529(3)
_cell_length_b 11.7506(9)
_cell_length_c 26.095(2)
_cell_measurement_temperature 150(2)
_cell_volume 8167.3(11)
_computing_cell_refinement 'Bruker SAINT'
_computing_data_collection 'Bruker SMART'
_computing_data_reduction 'Bruker SAINT'
_computing_structure_refinement 'SHELXL-97 (Sheldrick, 1997)'
_computing_structure_solution 'SHELXS-97 (Sheldrick, 1990)'
_diffrn_ambient_temperature 150(2)
_diffrn_measured_fraction_theta_full 0.999
_diffrn_measured_fraction_theta_max 0.954
_diffrn_measurement_device_type 'Bruker SMART APEX'
_diffrn_measurement_method '\w rotation with narrow frames'
_diffrn_radiation_monochromator graphite
_diffrn_radiation_source 'fine-focus sealed tube'
_diffrn_radiation_type MoK\a
_diffrn_radiation_wavelength 0.71073
_diffrn_reflns_av_R_equivalents 0.0239
_diffrn_reflns_av_sigmaI/netI 0.0395
_diffrn_reflns_limit_h_max 48
_diffrn_reflns_limit_h_min -47
_diffrn_reflns_limit_k_max 15
_diffrn_reflns_limit_k_min -15
_diffrn_reflns_limit_l_max 33
_diffrn_reflns_limit_l_min -34
_diffrn_reflns_number 35806
_diffrn_reflns_theta_full 26.00
_diffrn_reflns_theta_max 28.31
_diffrn_reflns_theta_min 1.07
_diffrn_standards_number 0
_exptl_absorpt_coefficient_mu 1.264
_exptl_absorpt_correction_T_max 0.6451
_exptl_absorpt_correction_T_min 0.5820
_exptl_absorpt_correction_type multi-scan
_exptl_crystal_colour colourless
_exptl_crystal_density_diffrn 1.468
_exptl_crystal_density_method 'not measured'
_exptl_crystal_description block
_exptl_crystal_F_000 3648
_exptl_crystal_size_max 0.48
_exptl_crystal_size_mid 0.46
_exptl_crystal_size_min 0.38
_refine_diff_density_max 1.523
_refine_diff_density_min -0.478
_refine_diff_density_rms 0.081
_refine_ls_abs_structure_details 'Flack H D (1983), Acta Cryst. A39, 876-881'
_refine_ls_abs_structure_Flack -0.002(12)
_refine_ls_extinction_method none
_refine_ls_goodness_of_fit_ref 1.093
_refine_ls_hydrogen_treatment riding
_refine_ls_matrix_type full
_refine_ls_number_parameters 957
_refine_ls_number_reflns 18562
_refine_ls_number_restraints 1
_refine_ls_restrained_S_all 1.093
_refine_ls_R_factor_all 0.0317
_refine_ls_R_factor_gt 0.0309
_refine_ls_shift/su_max 0.210
_refine_ls_shift/su_mean 0.003
_refine_ls_structure_factor_coef Fsqd
_refine_ls_weighting_details 'calc w=1/[\s^2^(Fo^2^)+(0.0347P)^2^+3.0076P] where P=(Fo^2^+2Fc^2^)/3'
_refine_ls_weighting_scheme calc
_refine_ls_wR_factor_gt 0.0735
_refine_ls_wR_factor_ref 0.0741
_reflns_number_gt 18186
_reflns_number_total 18562
_reflns_threshold_expression I>2\s(I)
_cod_data_source_file ol051937dsi20051010_114456.cif
_cod_data_source_block HaleOL3XRAY32
_cod_original_cell_volume 8167.2(11)
_cod_original_sg_symbol_H-M C2
_cod_database_code 1506725

loop_
_symmetry_equiv_pos_as_xyz
'x, y, z'
'-x, y, -z'
'x+1/2, y+1/2, z'
'-x+1/2, y+1/2, -z'

loop_
_atom_site_label
_atom_site_type_symbol
_atom_site_fract_x
_atom_site_fract_y
_atom_site_fract_z
_atom_site_U_iso_or_equiv
_atom_site_adp_type
_atom_site_occupancy
_atom_site_symmetry_multiplicity
_atom_site_calc_flag
_atom_site_refinement_flags
Sn1 Sn 0.592923(7) 0.417037(17) 0.201504(10) 0.02333(5) Uani 1 1 d .
Sn2 Sn 0.888334(8) 0.65378(2) 0.497851(12) 0.03078(6) Uani 1 1 d .
Sn3 Sn 0.874269(8) 0.20676(2) 0.291096(12) 0.03162(6) Uani 1 1 d .
Sn4 Sn 0.595478(8) 0.939394(18) 0.973412(12) 0.02808(5) Uani 1 1 d .
O1 O 0.49896(11) 0.3139(2) 0.05000(15) 0.0402(6) Uani 1 1 d .
H1 H 0.4926 0.2454 0.0504 0.060 Uiso 1 1 calc R
O2 O 0.50755(10) 0.5643(2) 0.06121(14) 0.0357(6) Uani 1 1 d .
H2 H 0.5083 0.5656 0.0298 0.054 Uiso 1 1 calc R
O3 O 0.94932(11) 0.5911(3) 0.45290(15) 0.0468(7) Uani 1 1 d .
H3 H 0.9473 0.5285 0.4356 0.070 Uiso 1 1 calc R
O4A O 0.94141(19) 0.8439(5) 0.4647(3) 0.0388(12) Uani 0.50 1 d P
H4X H 0.9573 0.9013 0.4698 0.058 Uiso 0.50 1 calc PR
O4B O 0.9624(3) 0.7964(6) 0.4178(4) 0.0588(17) Uani 0.50 1 d P
H4Y H 0.9871 0.8112 0.4604 0.088 Uiso 0.50 1 calc PR
O5 O 0.94960(11) 0.3554(3) 0.43744(17) 0.0492(7) Uani 1 1 d .
H5 H 0.9450 0.4261 0.4331 0.074 Uiso 1 1 calc R
O6 O 0.94594(12) 0.1109(3) 0.45252(17) 0.0533(8) Uani 1 1 d .
H6 H 0.9401 0.0460 0.4590 0.080 Uiso 1 1 calc R
O7 O 0.51109(12) 1.0717(3) 0.95959(15) 0.0492(8) Uani 1 1 d .
H7 H 0.5008 1.1392 0.9488 0.074 Uiso 1 1 calc R
O8 O 0.50605(12) 0.8197(3) 0.95243(15) 0.0466(7) Uani 1 1 d .
H8 H 0.5008 0.7551 0.9347 0.070 Uiso 1 1 calc R
C1 C 0.62099(11) 0.4232(3) 0.15123(15) 0.0251(6) Uani 1 1 d .
C2 C 0.64621(15) 0.5186(3) 0.1590(2) 0.0360(8) Uani 1 1 d .
H2A H 0.6482 0.5830 0.1828 0.043 Uiso 1 1 calc R
C3 C 0.66901(16) 0.5233(3) 0.1327(2) 0.0398(9) Uani 1 1 d .
H3A H 0.6855 0.5909 0.1376 0.048 Uiso 1 1 calc R
C4 C 0.66751(13) 0.4300(3) 0.09957(18) 0.0340(7) Uani 1 1 d .
H4A H 0.6829 0.4329 0.0815 0.041 Uiso 1 1 calc R
C5 C 0.64376(14) 0.3327(3) 0.09268(19) 0.0343(8) Uani 1 1 d .
H5A H 0.6430 0.2678 0.0702 0.041 Uiso 1 1 calc R
C6 C 0.62075(14) 0.3289(3) 0.11865(18) 0.0304(7) Uani 1 1 d .
H6A H 0.6047 0.2608 0.1140 0.037 Uiso 1 1 calc R
C7 C 0.61591(13) 0.5742(3) 0.25811(17) 0.0272(7) Uani 1 1 d .
C8 C 0.66608(14) 0.6049(3) 0.3106(2) 0.0352(8) Uani 1 1 d .
H8A H 0.6914 0.5534 0.3237 0.042 Uiso 1 1 calc R
C9 C 0.67983(16) 0.7091(4) 0.3439(2) 0.0446(9) Uani 1 1 d .
H9 H 0.7143 0.7290 0.3794 0.054 Uiso 1 1 calc R
C10 C 0.64380(17) 0.7837(3) 0.3259(2) 0.0425(9) Uani 1 1 d .
H10 H 0.6534 0.8554 0.3488 0.051 Uiso 1 1 calc R
C11 C 0.59367(17) 0.7552(3) 0.2746(2) 0.0434(9) Uani 1 1 d .
H11 H 0.5687 0.8070 0.2623 0.052 Uiso 1 1 calc R
C12 C 0.57987(14) 0.6518(3) 0.2412(2) 0.0383(8) Uani 1 1 d .
H12 H 0.5453 0.6325 0.2061 0.046 Uiso 1 1 calc R
C13 C 0.63657(12) 0.2798(3) 0.27457(17) 0.0271(7) Uani 1 1 d .
C14 C 0.68675(14) 0.2703(3) 0.30953(19) 0.0375(8) Uani 1 1 d .
H14 H 0.7015 0.3249 0.3015 0.045 Uiso 1 1 calc R
C15 C 0.71587(14) 0.1811(4) 0.3565(2) 0.0451(10) Uani 1 1 d .
H15 H 0.7503 0.1760 0.3804 0.054 Uiso 1 1 calc R
C16 C 0.69528(16) 0.1005(3) 0.3687(2) 0.0442(10) Uani 1 1 d .
H16 H 0.7152 0.0399 0.4007 0.053 Uiso 1 1 calc R
C17 C 0.64523(17) 0.1090(3) 0.3336(2) 0.0440(9) Uani 1 1 d .
H17 H 0.6305 0.0532 0.3412 0.053 Uiso 1 1 calc R
C18 C 0.61625(14) 0.1978(3) 0.28761(19) 0.0344(7) Uani 1 1 d .
H18 H 0.5820 0.2030 0.2645 0.041 Uiso 1 1 calc R
C19 C 0.96625(12) 0.6442(3) 0.59237(17) 0.0281(6) Uani 1 1 d .
C20 C 0.99771(14) 0.5527(3) 0.6104(2) 0.0352(8) Uani 1 1 d .
H20 H 0.9848 0.4903 0.5790 0.042 Uiso 1 1 calc R
C21 C 1.04725(15) 0.5518(4) 0.6732(2) 0.0413(9) Uani 1 1 d .
H21 H 1.0680 0.4886 0.6848 0.050 Uiso 1 1 calc R
C22 C 1.06702(14) 0.6428(4) 0.7196(2) 0.0460(10) Uani 1 1 d .
H22 H 1.1013 0.6421 0.7626 0.055 Uiso 1 1 calc R
C23 C 1.03692(15) 0.7334(4) 0.7030(2) 0.0445(9) Uani 1 1 d .
H23 H 1.0502 0.7961 0.7344 0.053 Uiso 1 1 calc R
C24 C 0.98659(14) 0.7329(3) 0.6398(2) 0.0366(8) Uani 1 1 d .
H24 H 0.9658 0.7953 0.6290 0.044 Uiso 1 1 calc R
C25 C 0.86007(13) 0.8071(3) 0.50436(19) 0.0342(8) Uani 1 1 d .
C26 C 0.84792(15) 0.9019(4) 0.4638(2) 0.0475(10) Uani 1 1 d .
H26 H 0.8509 0.8993 0.4303 0.057 Uiso 1 1 calc R
C27 C 0.83148(18) 1.0004(4) 0.4717(3) 0.0629(14) Uani 1 1 d .
H27 H 0.8227 1.0646 0.4430 0.075 Uiso 1 1 calc R
C28 C 0.82780(16) 1.0064(4) 0.5204(3) 0.0563(13) Uani 1 1 d .
H28 H 0.8163 1.0745 0.5251 0.068 Uiso 1 1 calc R
C29 C 0.84033(14) 0.9165(5) 0.5617(2) 0.0513(11) Uani 1 1 d .
H29 H 0.8380 0.9213 0.5956 0.062 Uiso 1 1 calc R
C30 C 0.85680(14) 0.8166(4) 0.5543(2) 0.0406(9) Uani 1 1 d .
H30 H 0.8660 0.7537 0.5839 0.049 Uiso 1 1 calc R
C31 C 0.85247(14) 0.5179(3) 0.50491(19) 0.0344(8) Uani 1 1 d .
C32 C 0.87485(14) 0.4136(4) 0.53259(19) 0.0420(9) Uani 1 1 d .
H32 H 0.9077 0.4018 0.5511 0.050 Uiso 1 1 calc R
C33 C 0.85032(19) 0.3245(4) 0.5342(3) 0.0538(11) Uani 1 1 d .
H33 H 0.8666 0.2530 0.5534 0.065 Uiso 1 1 calc R
C34 C 0.80302(17) 0.3397(4) 0.5081(2) 0.0511(11) Uani 1 1 d .
H34 H 0.7858 0.2786 0.5077 0.061 Uiso 1 1 calc R
C35 C 0.78081(14) 0.4446(5) 0.4824(2) 0.0518(11) Uani 1 1 d .
H35 H 0.7485 0.4570 0.4657 0.062 Uiso 1 1 calc R
C36 C 0.80500(16) 0.5318(4) 0.4807(2) 0.0487(10) Uani 1 1 d .
H36 H 0.7889 0.6036 0.4626 0.058 Uiso 1 1 calc R
C37 C 0.83475(14) 0.0472(3) 0.2484(2) 0.0411(9) Uani 1 1 d .
C38 C 0.80646(17) 0.0062(4) 0.2620(3) 0.0524(11) Uani 1 1 d .
H38 H 0.8044 0.0483 0.2910 0.063 Uiso 1 1 calc R
C39 C 0.78117(19) -0.0966(5) 0.2330(3) 0.0713(16) Uani 1 1 d .
H39 H 0.7612 -0.1230 0.2415 0.086 Uiso 1 1 calc R
C40 C 0.78429(19) -0.1593(4) 0.1934(3) 0.0667(16) Uani 1 1 d .
H40 H 0.7665 -0.2292 0.1738 0.080 Uiso 1 1 calc R
C41 C 0.8137(2) -0.1215(5) 0.1812(3) 0.0709(15) Uani 1 1 d .
H41 H 0.8169 -0.1662 0.1541 0.085 Uiso 1 1 calc R
C42 C 0.8382(2) -0.0192(5) 0.2085(3) 0.0594(12) Uani 1 1 d .
H42 H 0.8580 0.0065 0.1996 0.071 Uiso 1 1 calc R
C43 C 0.94614(12) 0.1694(3) 0.32670(17) 0.0327(7) Uani 1 1 d .
C44 C 0.96964(16) 0.0647(4) 0.3591(2) 0.0468(10) Uani 1 1 d .
H44 H 0.9545 0.0113 0.3671 0.056 Uiso 1 1 calc R
C45 C 1.01512(17) 0.0394(4) 0.3792(3) 0.0574(13) Uani 1 1 d .
H45 H 1.0315 -0.0304 0.4026 0.069 Uiso 1 1 calc R
C46 C 1.03663(16) 0.1129(5) 0.3661(2) 0.0574(14) Uani 1 1 d .
H46 H 1.0675 0.0937 0.3796 0.069 Uiso 1 1 calc R
C47 C 1.01384(14) 0.2152(5) 0.3333(2) 0.0497(11) Uani 1 1 d .
H47 H 1.0289 0.2666 0.3241 0.060 Uiso 1 1 calc R
C48 C 0.96833(14) 0.2429(3) 0.3135(2) 0.0375(8) Uani 1 1 d .
H48 H 0.9525 0.3133 0.2906 0.045 Uiso 1 1 calc R
C49 C 0.84259(12) 0.3316(3) 0.21010(18) 0.0307(7) Uani 1 1 d .
C50 C 0.84558(13) 0.3203(3) 0.15942(19) 0.0361(8) Uani 1 1 d .
H50 H 0.8600 0.2534 0.1591 0.043 Uiso 1 1 calc R
C51 C 0.82799(14) 0.4042(4) 0.1101(2) 0.0440(9) Uani 1 1 d .
H51 H 0.8312 0.3953 0.0772 0.053 Uiso 1 1 calc R
C52 C 0.80588(15) 0.5004(4) 0.1086(2) 0.0461(10) Uani 1 1 d .
H52 H 0.7928 0.5570 0.0737 0.055 Uiso 1 1 calc R
C53 C 0.80291(17) 0.5139(4) 0.1580(2) 0.0487(10) Uani 1 1 d .
H53 H 0.7885 0.5812 0.1580 0.058 Uiso 1 1 calc R
C54 C 0.82064(14) 0.4310(4) 0.2076(2) 0.0410(8) Uani 1 1 d .
H54 H 0.8179 0.4419 0.2409 0.049 Uiso 1 1 calc R
C55 C 0.61026(14) 0.7802(3) 0.9507(2) 0.0333(8) Uani 1 1 d .
C56 C 0.65744(18) 0.7309(4) 0.9969(2) 0.0523(11) Uani 1 1 d .
H56 H 0.6838 0.7666 1.0406 0.063 Uiso 1 1 calc R
C57 C 0.6667(2) 0.6289(5) 0.9797(3) 0.0699(16) Uani 1 1 d .
H57 H 0.6989 0.5946 1.0126 0.084 Uiso 1 1 calc R
C58 C 0.6299(3) 0.5785(4) 0.9161(3) 0.0692(17) Uani 1 1 d .
H58 H 0.6366 0.5106 0.9040 0.083 Uiso 1 1 calc R
C59 C 0.5831(2) 0.6265(4) 0.8698(3) 0.0604(13) Uani 1 1 d .
H59 H 0.5572 0.5917 0.8255 0.072 Uiso 1 1 calc R
C60 C 0.57336(16) 0.7238(3) 0.8870(2) 0.0425(9) Uani 1 1 d .
H60 H 0.5404 0.7544 0.8546 0.051 Uiso 1 1 calc R
C61 C 0.62434(12) 0.9295(3) 1.07765(17) 0.0306(7) Uani 1 1 d .
C62 C 0.63342(15) 0.8282(3) 1.1116(2) 0.0390(9) Uani 1 1 d .
H62 H 0.6253 0.7581 1.0877 0.047 Uiso 1 1 calc R
C63 C 0.65440(17) 0.8278(4) 1.1808(2) 0.0456(10) Uani 1 1 d .
H63 H 0.6602 0.7576 1.2035 0.055 Uiso 1 1 calc R
C64 C 0.66666(13) 0.9285(4) 1.21632(19) 0.0389(8) Uani 1 1 d .
H64 H 0.6814 0.9282 1.2636 0.047 Uiso 1 1 calc R
C65 C 0.6574(2) 1.0287(4) 1.1830(3) 0.0528(12) Uani 1 1 d .
H65 H 0.6649 1.0987 1.2067 0.063 Uiso 1 1 calc R
C66 C 0.6370(2) 1.0289(3) 1.1145(2) 0.0484(11) Uani 1 1 d .
H66 H 0.6316 1.0995 1.0925 0.058 Uiso 1 1 calc R
C67 C 0.64108(15) 1.0714(3) 0.9847(2) 0.0339(8) Uani 1 1 d .
C68 C 0.69291(17) 1.0748(4) 1.0421(2) 0.0496(10) Uani 1 1 d .
H68 H 0.7088 1.0151 1.0757 0.060 Uiso 1 1 calc R
C69 C 0.72157(18) 1.1642(5) 1.0507(3) 0.0579(12) Uani 1 1 d .
H69 H 0.7567 1.1650 1.0905 0.070 Uiso 1 1 calc R
C70 C 0.7006(2) 1.2490(4) 1.0041(3) 0.0600(13) Uani 1 1 d .
H70 H 0.7209 1.3088 1.0103 0.072 Uiso 1 1 calc R
C71 C 0.6499(2) 1.2496(4) 0.9474(3) 0.0626(14) Uani 1 1 d .
H71 H 0.6351 1.3104 0.9145 0.075 Uiso 1 1 calc R
C72 C 0.62001(17) 1.1631(4) 0.9373(2) 0.0484(10) Uani 1 1 d .
H72 H 0.5848 1.1655 0.8979 0.058 Uiso 1 1 calc R
C73 C 0.53216(15) 0.3931(4) 0.26029(18) 0.0405(9) Uani 1 1 d .
H73A H 0.5662 0.4170 0.2837 0.061 Uiso 1 1 calc R
H73B H 0.5335 0.3195 0.2792 0.061 Uiso 1 1 calc R
H73C H 0.5171 0.4499 0.2686 0.061 Uiso 1 1 calc R
C74 C 0.50091(13) 0.3822(3) 0.18256(18) 0.0315(7) Uani 1 1 d .
H74 H 0.4662 0.3668 0.1543 0.038 Uiso 1 1 calc R
C75 C 0.51598(12) 0.3916(3) 0.14882(16) 0.0273(7) Uani 1 1 d .
C76 C 0.47844(13) 0.3853(3) 0.07019(17) 0.0294(7) Uani 1 1 d .
H76 H 0.4472 0.3487 0.0536 0.035 Uiso 1 1 calc R
C77 C 0.46512(14) 0.5022(3) 0.03708(18) 0.0338(8) Uani 1 1 d .
H77A H 0.4415 0.4937 -0.0146 0.041 Uiso 1 1 calc R
H77B H 0.4478 0.5457 0.0477 0.041 Uiso 1 1 calc R
C78 C 0.77331(15) 0.6305(6) 0.3251(2) 0.0640(15) Uani 1 1 d .
H78A H 0.7613 0.5517 0.3137 0.096 Uiso 1 1 calc R
H78B H 0.7473 0.6803 0.2860 0.096 Uiso 1 1 calc R
H78C H 0.7810 0.6542 0.3676 0.096 Uiso 1 1 calc R
C79 C 0.81994(14) 0.6390(4) 0.3376(2) 0.0449(10) Uani 1 1 d .
H79 H 0.8150 0.6356 0.2968 0.054 Uiso 1 1 calc R
C80 C 0.86698(13) 0.6505(4) 0.39809(18) 0.0354(7) Uani 1 1 d .
C81 C 0.90835(13) 0.6617(4) 0.39902(18) 0.0378(8) Uani 1 1 d .
H81 H 0.8954 0.6339 0.3529 0.045 Uiso 1 1 calc R
C82 C 0.92463(17) 0.7850(5) 0.4080(3) 0.0557(12) Uani 1 1 d .
C83 C 0.77000(14) 0.2810(4) 0.2641(2) 0.0485(10) Uani 1 1 d .
H83A H 0.7738 0.2530 0.2326 0.073 Uiso 1 1 calc R
H83B H 0.7508 0.3521 0.2455 0.073 Uiso 1 1 calc R
H83C H 0.7522 0.2240 0.2676 0.073 Uiso 1 1 calc R
C84 C 0.82105(15) 0.3020(4) 0.3359(2) 0.0438(9) Uani 1 1 d .
H84 H 0.8215 0.3376 0.3691 0.053 Uiso 1 1 calc R
C85 C 0.86574(14) 0.2768(4) 0.35852(19) 0.0393(9) Uani 1 1 d .
C86 C 0.91257(15) 0.3015(4) 0.4337(2) 0.0446(10) Uani 1 1 d .
H86 H 0.9036 0.3553 0.4533 0.054 Uiso 1 1 calc R
C87 C 0.93390(16) 0.1948(5) 0.4781(2) 0.0561(12) Uani 1 1 d .
H87A H 0.9645 0.2146 0.5270 0.067 Uiso 1 1 calc R
H87B H 0.9091 0.1630 0.4787 0.067 Uiso 1 1 calc R
C88 C 0.52909(17) 0.9840(4) 0.7965(2) 0.0481(10) Uani 1 1 d .
H88A H 0.5639 0.9617 0.8366 0.072 Uiso 1 1 calc R
H88B H 0.5287 1.0549 0.7763 0.072 Uiso 1 1 calc R
H88C H 0.5123 0.9239 0.7608 0.072 Uiso 1 1 calc R
C89 C 0.50222(16) 1.0016(4) 0.8204(2) 0.0395(9) Uani 1 1 d .
H89 H 0.4684 1.0263 0.7854 0.047 Uiso 1 1 calc R
C90 C 0.51946(13) 0.9872(3) 0.88413(19) 0.0310(7) Uani 1 1 d .
C91 C 0.48486(15) 1.0050(4) 0.8961(2) 0.0416(9) Uani 1 1 d .
H91 H 0.4550 1.0493 0.8556 0.050 Uiso 1 1 calc R
C92 C 0.46686(15) 0.8935(4) 0.9011(2) 0.0494(11) Uani 1 1 d .
H92A H 0.4461 0.9094 0.9119 0.059 Uiso 1 1 calc R
H92B H 0.4452 0.8550 0.8548 0.059 Uiso 1 1 calc R

loop_
_atom_site_aniso_label
_atom_site_aniso_U_11
_atom_site_aniso_U_22
_atom_site_aniso_U_33
_atom_site_aniso_U_23
_atom_site_aniso_U_13
_atom_site_aniso_U_12
Sn1 0.02317(10) 0.02510(11) 0.01993(9) -0.00113(8) 0.01406(8) 0.00072(8)
Sn2 0.02598(11) 0.03773(13) 0.02607(11) 0.00276(10) 0.01682(10) 0.00800(10)
Sn3 0.02371(11) 0.03821(13) 0.02702(11) 0.00012(10) 0.01506(10) -0.00187(10)
Sn4 0.02860(11) 0.02768(12) 0.03124(11) -0.00091(9) 0.02175(10) 0.00123(9)
O1 0.0479(16) 0.0419(15) 0.0387(15) -0.0124(12) 0.0327(14) -0.0058(13)
O2 0.0390(14) 0.0423(15) 0.0311(13) 0.0008(11) 0.0260(12) 0.0004(12)
O3 0.0378(15) 0.068(2) 0.0386(15) 0.0103(14) 0.0276(14) 0.0204(14)
O4A 0.030(3) 0.045(3) 0.026(2) -0.001(2) 0.013(2) -0.011(2)
O4B 0.054(4) 0.068(5) 0.059(4) 0.001(3) 0.040(4) -0.004(3)
O5 0.0373(15) 0.0628(19) 0.0516(17) -0.0192(16) 0.0321(14) -0.0132(14)
O6 0.0421(16) 0.069(2) 0.0439(17) 0.0131(15) 0.0275(15) 0.0028(16)
O7 0.0546(18) 0.0502(18) 0.0397(16) 0.0029(13) 0.0311(15) 0.0213(15)
O8 0.0541(18) 0.0488(17) 0.0449(17) -0.0102(13) 0.0370(16) -0.0167(14)
C1 0.0224(13) 0.0285(15) 0.0185(13) -0.0002(12) 0.0117(12) 0.0025(13)
C2 0.042(2) 0.0339(19) 0.037(2) -0.0079(15) 0.0296(19) -0.0048(16)
C3 0.045(2) 0.035(2) 0.048(2) -0.0029(16) 0.035(2) -0.0098(17)
C4 0.0335(17) 0.0401(19) 0.0377(17) 0.0041(16) 0.0279(16) 0.0046(16)
C5 0.041(2) 0.0333(19) 0.0366(19) 0.0012(15) 0.0298(18) 0.0046(16)
C6 0.0361(18) 0.0265(16) 0.0333(18) 0.0028(13) 0.0255(17) 0.0022(14)
C7 0.0309(17) 0.0313(17) 0.0251(16) 0.0014(13) 0.0214(15) 0.0040(14)
C8 0.0304(18) 0.0358(19) 0.0342(19) -0.0039(15) 0.0200(17) 0.0009(15)
C9 0.043(2) 0.039(2) 0.040(2) -0.0100(18) 0.0242(19) -0.0071(18)
C10 0.060(3) 0.0267(18) 0.039(2) -0.0066(15) 0.033(2) -0.0024(18)
C11 0.054(3) 0.033(2) 0.048(2) 0.0028(17) 0.036(2) 0.0119(18)
C12 0.0359(19) 0.0357(19) 0.0390(19) -0.0004(17) 0.0240(17) 0.0048(17)
C13 0.0243(16) 0.0291(16) 0.0210(15) -0.0037(12) 0.0128(14) 0.0017(13)
C14 0.0291(18) 0.042(2) 0.0342(19) 0.0070(16) 0.0189(17) 0.0027(16)
C15 0.0264(18) 0.049(3) 0.0348(19) 0.0041(17) 0.0112(16) 0.0078(17)
C16 0.048(2) 0.036(2) 0.0280(19) 0.0080(15) 0.0184(19) 0.0121(18)
C17 0.052(3) 0.0301(19) 0.049(2) 0.0020(17) 0.034(2) -0.0005(17)
C18 0.0353(18) 0.0275(17) 0.0407(19) -0.0021(15) 0.0262(17) -0.0016(15)
C19 0.0267(15) 0.0322(17) 0.0274(15) 0.0082(14) 0.0193(14) 0.0048(14)
C20 0.0333(19) 0.0365(19) 0.040(2) 0.0065(15) 0.0265(18) 0.0037(15)
C21 0.033(2) 0.049(2) 0.048(2) 0.0194(19) 0.0299(19) 0.0097(17)
C22 0.0252(17) 0.077(3) 0.0287(18) 0.012(2) 0.0157(16) 0.002(2)
C23 0.0342(19) 0.056(3) 0.038(2) -0.0067(18) 0.0227(18) -0.0066(18)
C24 0.0379(19) 0.038(2) 0.039(2) 0.0034(15) 0.0286(18) 0.0016(16)
C25 0.0218(16) 0.044(2) 0.0301(18) -0.0001(15) 0.0152(15) 0.0045(15)
C26 0.043(2) 0.049(2) 0.060(3) 0.021(2) 0.039(2) 0.0186(19)
C27 0.050(3) 0.042(3) 0.100(4) 0.023(3) 0.053(3) 0.016(2)
C28 0.034(2) 0.043(2) 0.083(4) -0.012(2) 0.036(3) 0.0051(18)
C29 0.0316(19) 0.067(3) 0.045(2) -0.012(2) 0.0224(18) 0.010(2)
C30 0.0336(19) 0.049(2) 0.0317(19) 0.0046(16) 0.0195(17) 0.0110(17)
C31 0.0301(18) 0.046(2) 0.0263(17) -0.0032(15) 0.0192(16) 0.0010(16)
C32 0.0369(19) 0.054(2) 0.0371(18) 0.0018(19) 0.0259(17) 0.0040(19)
C33 0.056(3) 0.048(3) 0.059(3) 0.005(2) 0.041(3) 0.001(2)
C34 0.042(2) 0.065(3) 0.040(2) -0.002(2) 0.025(2) -0.013(2)
C35 0.0288(18) 0.080(3) 0.042(2) -0.005(2) 0.0225(18) -0.005(2)
C36 0.034(2) 0.060(3) 0.047(2) 0.006(2) 0.026(2) 0.0080(19)
C37 0.0295(19) 0.039(2) 0.035(2) 0.0063(16) 0.0141(17) 0.0003(16)
C38 0.044(2) 0.042(2) 0.065(3) 0.008(2) 0.034(2) -0.0001(19)
C39 0.046(3) 0.052(3) 0.096(4) 0.016(3) 0.041(3) -0.002(2)
C40 0.043(3) 0.040(3) 0.064(3) -0.001(2) 0.016(3) -0.004(2)
C41 0.077(4) 0.057(3) 0.063(3) -0.012(3) 0.042(3) -0.005(3)
C42 0.063(3) 0.055(3) 0.057(3) -0.006(2) 0.039(3) -0.007(2)
C43 0.0239(15) 0.0370(19) 0.0228(15) -0.0012(13) 0.0103(14) 0.0012(14)
C44 0.043(2) 0.033(2) 0.042(2) -0.0076(17) 0.020(2) 0.0004(17)
C45 0.040(2) 0.052(3) 0.046(3) -0.010(2) 0.016(2) 0.016(2)
C46 0.030(2) 0.077(3) 0.044(2) -0.020(2) 0.017(2) 0.011(2)
C47 0.0290(19) 0.075(3) 0.043(2) -0.010(2) 0.0239(18) -0.002(2)
C48 0.0279(18) 0.043(2) 0.0343(19) 0.0022(16) 0.0186(16) 0.0037(15)
C49 0.0163(15) 0.0378(19) 0.0271(17) -0.0059(14) 0.0106(14) -0.0082(13)
C50 0.0292(18) 0.041(2) 0.0348(19) -0.0033(16) 0.0208(17) -0.0005(16)
C51 0.0358(19) 0.060(3) 0.0344(19) 0.0024(19) 0.0233(17) -0.0022(19)
C52 0.038(2) 0.045(2) 0.039(2) 0.0099(18) 0.0201(19) -0.0038(18)
C53 0.047(3) 0.035(2) 0.056(3) 0.0082(18) 0.032(2) 0.0070(18)
C54 0.044(2) 0.044(2) 0.0408(19) -0.0048(18) 0.0311(18) -0.0014(19)
C55 0.041(2) 0.0294(17) 0.040(2) 0.0045(15) 0.0317(18) 0.0050(15)
C56 0.056(3) 0.056(3) 0.043(2) 0.011(2) 0.033(2) 0.025(2)
C57 0.084(4) 0.065(3) 0.072(4) 0.029(3) 0.058(3) 0.044(3)
C58 0.131(5) 0.030(2) 0.095(4) 0.009(2) 0.097(5) 0.020(3)
C59 0.095(4) 0.038(2) 0.071(3) -0.016(2) 0.065(3) -0.021(3)
C60 0.049(2) 0.0282(19) 0.058(2) -0.0027(17) 0.039(2) -0.0058(17)
C61 0.0296(16) 0.0327(17) 0.0320(16) -0.0017(14) 0.0221(14) -0.0007(15)
C62 0.035(2) 0.0294(18) 0.0340(19) -0.0022(15) 0.0163(17) 0.0045(15)
C63 0.050(2) 0.038(2) 0.036(2) 0.0118(17) 0.025(2) 0.0105(19)
C64 0.0353(18) 0.045(2) 0.0313(17) -0.0023(17) 0.0208(16) -0.0020(18)
C65 0.077(3) 0.038(2) 0.053(3) -0.0121(19) 0.048(3) -0.010(2)
C66 0.083(3) 0.0258(19) 0.051(3) 0.0014(17) 0.052(3) -0.001(2)
C67 0.040(2) 0.0325(18) 0.0354(19) -0.0037(15) 0.0283(18) 0.0012(15)
C68 0.039(2) 0.062(3) 0.043(2) -0.003(2) 0.026(2) -0.007(2)
C69 0.045(2) 0.068(3) 0.051(3) -0.012(2) 0.029(2) -0.018(2)
C70 0.068(3) 0.041(2) 0.083(4) -0.022(2) 0.057(3) -0.026(2)
C71 0.059(3) 0.037(2) 0.082(4) 0.005(2) 0.044(3) -0.007(2)
C72 0.046(2) 0.034(2) 0.059(3) 0.0016(19) 0.033(2) 0.0020(18)
C73 0.044(2) 0.058(3) 0.0285(17) 0.0023(16) 0.0282(17) 0.0023(18)
C74 0.0278(17) 0.0384(19) 0.0245(16) -0.0004(13) 0.0165(15) 0.0018(14)
C75 0.0280(16) 0.0299(17) 0.0223(15) 0.0004(12) 0.0166(14) 0.0010(13)
C76 0.0278(16) 0.0368(18) 0.0251(15) -0.0033(13) 0.0187(14) -0.0021(13)
C77 0.0311(18) 0.042(2) 0.0246(16) 0.0028(14) 0.0178(15) 0.0029(15)
C78 0.028(2) 0.114(5) 0.038(2) 0.001(3) 0.0174(19) 0.003(3)
C79 0.0313(19) 0.068(3) 0.0303(18) -0.0011(19) 0.0190(17) 0.0011(19)
C80 0.0317(17) 0.044(2) 0.0299(17) 0.0016(16) 0.0210(15) 0.0052(16)
C81 0.0307(17) 0.055(2) 0.0268(16) 0.0035(16) 0.0191(15) 0.0108(17)
C82 0.039(2) 0.060(3) 0.055(3) 0.001(2) 0.027(2) 0.000(2)
C83 0.0246(18) 0.069(3) 0.039(2) 0.004(2) 0.0172(18) 0.0052(19)
C84 0.033(2) 0.060(3) 0.034(2) 0.0032(18) 0.0216(18) 0.0020(19)
C85 0.0291(18) 0.055(2) 0.0261(17) 0.0023(16) 0.0159(16) -0.0007(17)
C86 0.035(2) 0.067(3) 0.037(2) -0.0040(19) 0.0262(19) 0.0005(19)
C87 0.036(2) 0.096(4) 0.034(2) 0.013(2) 0.0231(19) 0.008(2)
C88 0.056(3) 0.062(3) 0.046(2) 0.003(2) 0.042(2) -0.004(2)
C89 0.041(2) 0.041(2) 0.039(2) 0.0056(16) 0.0279(19) 0.0057(17)
C90 0.0317(18) 0.0311(17) 0.0363(18) 0.0025(14) 0.0257(16) 0.0027(14)
C91 0.034(2) 0.062(3) 0.0285(18) 0.0037(17) 0.0213(17) 0.0117(19)
C92 0.036(2) 0.080(3) 0.039(2) -0.014(2) 0.0282(19) -0.014(2)

loop_
_atom_type_symbol
_atom_type_description
_atom_type_scat_dispersion_real
_atom_type_scat_dispersion_imag
_atom_type_scat_source
C C 0.0033 0.0016 'International Tables Vol C Tables 4.2.6.8 and 6.1.1.4'
H H 0.0000 0.0000 'International Tables Vol C Tables 4.2.6.8 and 6.1.1.4'
O O 0.0106 0.0060 'International Tables Vol C Tables 4.2.6.8 and 6.1.1.4'
Sn Sn -0.6537 1.4246 'International Tables Vol C Tables 4.2.6.8 and 6.1.1.4'

loop_
_geom_angle_atom_site_label_1
_geom_angle_atom_site_label_2
_geom_angle_atom_site_label_3
_geom_angle
C75 Sn1 C7 106.58(13)
C75 Sn1 C13 108.40(13)
C7 Sn1 C13 109.41(12)
C75 Sn1 C1 125.27(11)
C7 Sn1 C1 105.42(13)
C13 Sn1 C1 101.10(12)
C25 Sn2 C19 106.62(14)
C25 Sn2 C80 108.46(15)
C19 Sn2 C80 119.29(12)
C25 Sn2 C31 105.24(14)
C19 Sn2 C31 105.62(13)
C80 Sn2 C31 110.69(15)
C49 Sn3 C43 103.97(13)
C49 Sn3 C85 105.18(15)
C43 Sn3 C85 122.91(13)
C49 Sn3 C37 111.53(14)
C43 Sn3 C37 103.54(15)
C85 Sn3 C37 109.56(16)
C55 Sn4 C67 110.55(14)
C55 Sn4 C90 108.22(14)
C67 Sn4 C90 105.46(14)
C55 Sn4 C61 107.79(14)
C67 Sn4 C61 101.75(14)
C90 Sn4 C61 122.63(12)
C2 C1 C6 117.5(3)
C2 C1 Sn1 119.3(2)
C6 C1 Sn1 122.7(2)
C1 C2 C3 121.7(3)
C4 C3 C2 119.8(3)
C5 C4 C3 119.8(3)
C4 C5 C6 120.1(3)
C1 C6 C5 121.1(3)
C8 C7 C12 117.6(3)
C8 C7 Sn1 122.2(3)
C12 C7 Sn1 120.2(3)
C9 C8 C7 121.0(4)
C10 C9 C8 120.1(4)
C9 C10 C11 120.2(4)
C12 C11 C10 119.8(4)
C11 C12 C7 121.2(4)
C14 C13 C18 118.0(3)
C14 C13 Sn1 119.3(3)
C18 C13 Sn1 122.7(3)
C13 C14 C15 120.6(4)
C16 C15 C14 120.8(4)
C15 C16 C17 118.9(4)
C16 C17 C18 120.7(4)
C17 C18 C13 121.0(3)
C24 C19 C20 117.6(3)
C24 C19 Sn2 117.9(3)
C20 C19 Sn2 124.5(3)
C21 C20 C19 120.9(4)
C20 C21 C22 120.4(4)
C23 C22 C21 119.8(4)
C22 C23 C24 119.5(4)
C19 C24 C23 121.8(4)
C26 C25 C30 117.6(4)
C26 C25 Sn2 122.4(3)
C30 C25 Sn2 119.8(3)
C25 C26 C27 120.2(4)
C28 C27 C26 120.7(4)
C29 C28 C27 120.5(4)
C28 C29 C30 119.6(4)
C29 C30 C25 121.3(4)
C32 C31 C36 116.9(4)
C32 C31 Sn2 122.0(3)
C36 C31 Sn2 121.1(3)
C31 C32 C33 121.4(4)
C34 C33 C32 120.3(5)
C33 C34 C35 118.9(4)
C36 C35 C34 120.5(4)
C35 C36 C31 121.8(4)
C42 C37 C38 117.8(4)
C42 C37 Sn3 120.6(3)
C38 C37 Sn3 121.5(3)
C39 C38 C37 119.8(5)
C40 C39 C38 121.6(5)
C39 C40 C41 119.4(5)
C42 C41 C40 119.5(6)
C41 C42 C37 121.8(5)
C48 C43 C44 118.5(4)
C48 C43 Sn3 121.1(3)
C44 C43 Sn3 120.2(3)
C45 C44 C43 119.7(5)
C46 C45 C44 121.1(5)
C45 C46 C47 120.3(4)
C46 C47 C48 119.5(4)
C43 C48 C47 121.0(4)
C54 C49 C50 116.6(4)
C54 C49 Sn3 121.6(3)
C50 C49 Sn3 121.7(3)
C51 C50 C49 121.5(4)
C52 C51 C50 120.3(4)
C51 C52 C53 119.3(4)
C52 C53 C54 120.7(4)
C53 C54 C49 121.6(4)
C56 C55 C60 116.8(4)
C56 C55 Sn4 121.6(3)
C60 C55 Sn4 121.5(3)
C55 C56 C57 120.6(5)
C58 C57 C56 120.5(5)
C57 C58 C59 119.4(4)
C60 C59 C58 120.3(5)
C59 C60 C55 122.3(4)
C66 C61 C62 117.6(3)
C66 C61 Sn4 118.6(3)
C62 C61 Sn4 123.7(3)
C61 C62 C63 120.7(4)
C64 C63 C62 120.3(4)
C65 C64 C63 119.3(3)
C64 C65 C66 120.2(4)
C61 C66 C65 121.8(4)
C68 C67 C72 116.4(4)
C68 C67 Sn4 121.6(3)
C72 C67 Sn4 121.8(3)
C69 C68 C67 121.0(5)
C70 C69 C68 121.2(5)
C69 C70 C71 119.8(4)
C70 C71 C72 120.8(5)
C71 C72 C67 120.8(4)
C75 C74 C73 127.7(3)
C74 C75 C76 119.9(3)
C74 C75 Sn1 123.0(3)
C76 C75 Sn1 117.1(2)
O1 C76 C75 108.2(3)
O1 C76 C77 111.3(3)
C75 C76 C77 111.8(3)
O2 C77 C76 112.9(3)
C80 C79 C78 128.2(4)
C79 C80 C81 120.0(3)
C79 C80 Sn2 123.1(3)
C81 C80 Sn2 116.9(2)
O3 C81 C80 109.3(3)
O3 C81 C82 111.5(3)
C80 C81 C82 111.7(3)
O4B C82 O4A 96.5(5)
O4B C82 C81 113.7(5)
O4A C82 C81 119.8(5)
C85 C84 C83 127.7(4)
C84 C85 C86 119.2(4)
C84 C85 Sn3 122.8(3)
C86 C85 Sn3 117.9(3)
O5 C86 C85 110.6(3)
O5 C86 C87 110.3(3)
C85 C86 C87 111.6(4)
O6 C87 C86 112.3(3)
C90 C89 C88 128.5(4)
C89 C90 C91 119.7(3)
C89 C90 Sn4 123.1(3)
C91 C90 Sn4 117.2(2)
O7 C91 C92 110.9(3)
O7 C91 C90 108.6(3)
C92 C91 C90 111.9(3)
O8 C92 C91 113.5(3)

loop_
_geom_bond_atom_site_label_1
_geom_bond_atom_site_label_2
_geom_bond_distance
Sn1 C75 2.143(3)
Sn1 C7 2.145(3)
Sn1 C13 2.149(3)
Sn1 C1 2.149(3)
Sn2 C25 2.140(4)
Sn2 C19 2.142(3)
Sn2 C80 2.147(3)
Sn2 C31 2.152(4)
Sn3 C49 2.147(4)
Sn3 C43 2.147(3)
Sn3 C85 2.149(4)
Sn3 C37 2.154(4)
Sn4 C55 2.141(4)
Sn4 C67 2.144(4)
Sn4 C90 2.145(4)
Sn4 C61 2.145(3)
O1 C76 1.444(4)
O2 C77 1.413(4)
O3 C81 1.423(4)
O4A C82 1.342(7)
O4B C82 1.226(8)
O5 C86 1.435(5)
O6 C87 1.418(6)
O7 C91 1.450(5)
O8 C92 1.404(6)
C1 C2 1.376(5)
C1 C6 1.393(5)
C2 C3 1.396(5)
C3 C4 1.374(5)
C4 C5 1.370(5)
C5 C6 1.395(5)
C7 C8 1.389(5)
C7 C12 1.402(5)
C8 C9 1.383(5)
C9 C10 1.369(6)
C10 C11 1.379(6)
C11 C12 1.374(5)
C13 C14 1.384(5)
C13 C18 1.393(5)
C14 C15 1.396(5)
C15 C16 1.374(6)
C16 C17 1.379(6)
C17 C18 1.383(5)
C19 C24 1.383(5)
C19 C20 1.399(5)
C20 C21 1.379(5)
C21 C22 1.391(6)
C22 C23 1.371(6)
C23 C24 1.397(5)
C25 C26 1.384(6)
C25 C30 1.392(5)
C26 C27 1.383(7)
C27 C28 1.367(8)
C28 C29 1.346(7)
C29 C30 1.391(6)
C31 C32 1.372(6)
C31 C36 1.391(5)
C32 C33 1.397(6)
C33 C34 1.368(7)
C34 C35 1.372(7)
C35 C36 1.373(7)
C37 C42 1.375(7)
C37 C38 1.388(6)
C38 C39 1.389(7)
C39 C40 1.335(8)
C40 C41 1.388(8)
C41 C42 1.370(7)
C43 C48 1.380(5)
C43 C44 1.405(5)
C44 C45 1.389(7)
C45 C46 1.360(8)
C46 C47 1.377(7)
C47 C48 1.401(5)
C49 C54 1.393(6)
C49 C50 1.406(5)
C50 C51 1.381(6)
C51 C52 1.373(6)
C52 C53 1.376(7)
C53 C54 1.376(6)
C55 C56 1.384(6)
C55 C60 1.397(6)
C56 C57 1.399(7)
C57 C58 1.364(9)
C58 C59 1.369(8)
C59 C60 1.361(6)
C61 C66 1.377(5)
C61 C62 1.382(5)
C62 C63 1.398(6)
C63 C64 1.375(6)
C64 C65 1.362(6)
C65 C66 1.388(6)
C67 C68 1.396(6)
C67 C72 1.408(6)
C68 C69 1.388(7)
C69 C70 1.337(7)
C70 C71 1.367(7)
C71 C72 1.379(6)
C73 C74 1.505(5)
C74 C75 1.324(5)
C75 C76 1.498(4)
C76 C77 1.515(5)
C78 C79 1.503(6)
C79 C80 1.323(5)
C80 C81 1.500(5)
C81 C82 1.521(7)
C83 C84 1.505(6)
C84 C85 1.335(6)
C85 C86 1.505(5)
C86 C87 1.512(7)
C88 C89 1.495(5)
C89 C90 1.325(5)
C90 C91 1.510(5)
C91 C92 1.511(7)

loop_
_geom_torsion_atom_site_label_1
_geom_torsion_atom_site_label_2
_geom_torsion_atom_site_label_3
_geom_torsion_atom_site_label_4
_geom_torsion
C75 Sn1 C1 C2 122.1(3)
C7 Sn1 C1 C2 -1.8(3)
C13 Sn1 C1 C2 -115.8(3)
C75 Sn1 C1 C6 -66.7(3)
C7 Sn1 C1 C6 169.4(3)
C13 Sn1 C1 C6 55.5(3)
C6 C1 C2 C3 2.7(6)
Sn1 C1 C2 C3 174.3(3)
C1 C2 C3 C4 -1.5(6)
C2 C3 C4 C5 -0.1(6)
C3 C4 C5 C6 0.6(6)
C2 C1 C6 C5 -2.2(5)
Sn1 C1 C6 C5 -173.6(3)
C4 C5 C6 C1 0.6(5)
C75 Sn1 C7 C8 165.0(3)
C13 Sn1 C7 C8 48.0(3)
C1 Sn1 C7 C8 -60.0(3)
C75 Sn1 C7 C12 -17.0(3)
C13 Sn1 C7 C12 -134.0(3)
C1 Sn1 C7 C12 118.0(3)
C12 C7 C8 C9 -1.2(5)
Sn1 C7 C8 C9 176.8(3)
C7 C8 C9 C10 0.5(6)
C8 C9 C10 C11 0.2(6)
C9 C10 C11 C12 -0.3(6)
C10 C11 C12 C7 -0.4(6)
C8 C7 C12 C11 1.1(5)
Sn1 C7 C12 C11 -177.0(3)
C75 Sn1 C13 C14 172.9(3)
C7 Sn1 C13 C14 -71.2(3)
C1 Sn1 C13 C14 39.7(3)
C75 Sn1 C13 C18 -5.9(3)
C7 Sn1 C13 C18 110.0(3)
C1 Sn1 C13 C18 -139.2(3)
C18 C13 C14 C15 -0.2(5)
Sn1 C13 C14 C15 -179.1(3)
C13 C14 C15 C16 0.5(6)
C14 C15 C16 C17 -0.1(6)
C15 C16 C17 C18 -0.7(6)
C16 C17 C18 C13 1.1(6)
C14 C13 C18 C17 -0.6(5)
Sn1 C13 C18 C17 178.3(3)
C25 Sn2 C19 C24 -2.2(3)
C80 Sn2 C19 C24 120.9(3)
C31 Sn2 C19 C24 -113.8(3)
C25 Sn2 C19 C20 176.0(3)
C80 Sn2 C19 C20 -60.9(3)
C31 Sn2 C19 C20 64.4(3)
C24 C19 C20 C21 -0.2(5)
Sn2 C19 C20 C21 -178.4(3)
C19 C20 C21 C22 -0.7(5)
C20 C21 C22 C23 0.6(6)
C21 C22 C23 C24 0.3(6)
C20 C19 C24 C23 1.1(5)
Sn2 C19 C24 C23 179.4(3)
C22 C23 C24 C19 -1.2(6)
C19 Sn2 C25 C26 107.8(3)
C80 Sn2 C25 C26 -21.8(4)
C31 Sn2 C25 C26 -140.3(3)
C19 Sn2 C25 C30 -67.5(3)
C80 Sn2 C25 C30 162.9(3)
C31 Sn2 C25 C30 44.4(3)
C30 C25 C26 C27 -2.3(6)
Sn2 C25 C26 C27 -177.7(4)
C25 C26 C27 C28 1.1(7)
C26 C27 C28 C29 0.3(8)
C27 C28 C29 C30 -0.5(7)
C28 C29 C30 C25 -0.7(6)
C26 C25 C30 C29 2.1(6)
Sn2 C25 C30 C29 177.6(3)
C25 Sn2 C31 C32 -151.1(3)
C19 Sn2 C31 C32 -38.5(3)
C80 Sn2 C31 C32 91.9(3)
C25 Sn2 C31 C36 29.6(3)
C19 Sn2 C31 C36 142.1(3)
C80 Sn2 C31 C36 -87.4(3)
C36 C31 C32 C33 2.1(6)
Sn2 C31 C32 C33 -177.2(3)
C31 C32 C33 C34 -0.3(7)
C32 C33 C34 C35 -2.0(7)
C33 C34 C35 C36 2.2(7)
C34 C35 C36 C31 -0.3(7)
C32 C31 C36 C35 -1.9(6)
Sn2 C31 C36 C35 177.5(3)
C49 Sn3 C37 C42 69.7(4)
C43 Sn3 C37 C42 -41.6(4)
C85 Sn3 C37 C42 -174.3(4)
C49 Sn3 C37 C38 -112.4(3)
C43 Sn3 C37 C38 136.4(3)
C85 Sn3 C37 C38 3.6(4)
C42 C37 C38 C39 -2.6(7)
Sn3 C37 C38 C39 179.4(3)
C37 C38 C39 C40 1.7(8)
C38 C39 C40 C41 0.4(8)
C39 C40 C41 C42 -1.5(8)
C40 C41 C42 C37 0.5(8)
C38 C37 C42 C41 1.5(7)
Sn3 C37 C42 C41 179.5(4)
C49 Sn3 C43 C48 19.0(3)
C85 Sn3 C43 C48 -99.9(3)
C37 Sn3 C43 C48 135.7(3)
C49 Sn3 C43 C44 -155.8(3)
C85 Sn3 C43 C44 85.4(3)
C37 Sn3 C43 C44 -39.1(3)
C48 C43 C44 C45 2.4(6)
Sn3 C43 C44 C45 177.3(3)
C43 C44 C45 C46 -2.2(7)
C44 C45 C46 C47 1.0(7)
C45 C46 C47 C48 0.0(7)
C44 C43 C48 C47 -1.5(6)
Sn3 C43 C48 C47 -176.3(3)
C46 C47 C48 C43 0.3(6)
C43 Sn3 C49 C54 -132.6(3)
C85 Sn3 C49 C54 -2.2(3)
C37 Sn3 C49 C54 116.5(3)
C43 Sn3 C49 C50 43.6(3)
C85 Sn3 C49 C50 174.0(3)
C37 Sn3 C49 C50 -67.4(3)
C54 C49 C50 C51 0.5(5)
Sn3 C49 C50 C51 -175.8(3)
C49 C50 C51 C52 -1.5(6)
C50 C51 C52 C53 2.1(6)
C51 C52 C53 C54 -1.7(7)
C52 C53 C54 C49 0.7(7)
C50 C49 C54 C53 -0.1(6)
Sn3 C49 C54 C53 176.3(3)
C67 Sn4 C55 C56 60.8(4)
C90 Sn4 C55 C56 175.8(3)
C61 Sn4 C55 C56 -49.6(4)
C67 Sn4 C55 C60 -116.0(3)
C90 Sn4 C55 C60 -1.0(3)
C61 Sn4 C55 C60 133.6(3)
C60 C55 C56 C57 -0.5(7)
Sn4 C55 C56 C57 -177.5(4)
C55 C56 C57 C58 2.3(8)
C56 C57 C58 C59 -2.1(8)
C57 C58 C59 C60 0.1(8)
C58 C59 C60 C55 1.7(7)
C56 C55 C60 C59 -1.5(6)
Sn4 C55 C60 C59 175.5(3)
C55 Sn4 C61 C66 155.6(3)
C67 Sn4 C61 C66 39.3(4)
C90 Sn4 C61 C66 -77.8(4)
C55 Sn4 C61 C62 -21.0(3)
C67 Sn4 C61 C62 -137.3(3)
C90 Sn4 C61 C62 105.5(3)
C66 C61 C62 C63 0.4(6)
Sn4 C61 C62 C63 177.1(3)
C61 C62 C63 C64 -0.4(7)
C62 C63 C64 C65 1.1(6)
C63 C64 C65 C66 -1.6(7)
C62 C61 C66 C65 -1.0(6)
Sn4 C61 C66 C65 -177.9(4)
C64 C65 C66 C61 1.7(8)
C55 Sn4 C67 C68 -69.8(3)
C90 Sn4 C67 C68 173.5(3)
C61 Sn4 C67 C68 44.5(3)
C55 Sn4 C67 C72 114.6(3)
C90 Sn4 C67 C72 -2.2(3)
C61 Sn4 C67 C72 -131.2(3)
C72 C67 C68 C69 -0.5(6)
Sn4 C67 C68 C69 -176.4(3)
C67 C68 C69 C70 -0.8(8)
C68 C69 C70 C71 1.3(8)
C69 C70 C71 C72 -0.5(8)
C70 C71 C72 C67 -0.8(8)
C68 C67 C72 C71 1.2(6)
Sn4 C67 C72 C71 177.1(4)
C73 C74 C75 C76 -176.1(4)
C73 C74 C75 Sn1 3.5(5)
C7 Sn1 C75 C74 -60.4(3)
C13 Sn1 C75 C74 57.2(3)
C1 Sn1 C75 C74 176.2(3)
C7 Sn1 C75 C76 119.2(2)
C13 Sn1 C75 C76 -123.1(2)
C1 Sn1 C75 C76 -4.2(3)
C74 C75 C76 O1 -136.3(3)
Sn1 C75 C76 O1 44.1(3)
C74 C75 C76 C77 100.9(4)
Sn1 C75 C76 C77 -78.7(3)
O1 C76 C77 O2 -65.0(4)
C75 C76 C77 O2 56.1(4)
C78 C79 C80 C81 -177.8(5)
C78 C79 C80 Sn2 2.4(7)
C25 Sn2 C80 C79 -68.2(4)
C19 Sn2 C80 C79 169.6(4)
C31 Sn2 C80 C79 46.8(4)
C25 Sn2 C80 C81 112.0(3)
C19 Sn2 C80 C81 -10.2(4)
C31 Sn2 C80 C81 -133.0(3)
C79 C80 C81 O3 -135.5(4)
Sn2 C80 C81 O3 44.4(4)
C79 C80 C81 C82 100.6(5)
Sn2 C80 C81 C82 -79.5(4)
O3 C81 C82 O4B 48.7(6)
C80 C81 C82 O4B 171.4(5)
O3 C81 C82 O4A -64.4(5)
C80 C81 C82 O4A 58.2(5)
C83 C84 C85 C86 -177.8(4)
C83 C84 C85 Sn3 4.3(7)
C49 Sn3 C85 C84 60.4(4)
C43 Sn3 C85 C84 178.6(3)
C37 Sn3 C85 C84 -59.6(4)
C49 Sn3 C85 C86 -117.6(3)
C43 Sn3 C85 C86 0.7(4)
C37 Sn3 C85 C86 122.4(3)
C84 C85 C86 O5 -134.3(4)
Sn3 C85 C86 O5 43.7(5)
C84 C85 C86 C87 102.6(5)
Sn3 C85 C86 C87 -79.5(4)
O5 C86 C87 O6 -64.5(5)
C85 C86 C87 O6 58.8(5)
C88 C89 C90 C91 -177.3(4)
C88 C89 C90 Sn4 2.9(6)
C55 Sn4 C90 C89 -58.7(4)
C67 Sn4 C90 C89 59.7(4)
C61 Sn4 C90 C89 175.0(3)
C55 Sn4 C90 C91 121.5(3)
C67 Sn4 C90 C91 -120.2(3)
C61 Sn4 C90 C91 -4.9(4)
C89 C90 C91 O7 -134.9(4)
Sn4 C90 C91 O7 44.9(4)
C89 C90 C91 C92 102.4(4)
Sn4 C90 C91 C92 -77.8(4)
O7 C91 C92 O8 -66.3(4)
C90 C91 C92 O8 55.0(4)
